data_7245387
loop_
_publ_author_name
'Mandal, Arkalekha'
'Nath, Bhaskar'

_publ_section_title
;
 Unravelling Supramolecular Features and Opto-electronic Properties of
 Binary Charge Transfer Cocrystal of Blue Fluorescent Di-carbazole and TFT
;
_journal_name_full CrystEngComm
_journal_paper_doi 10.1039/D2CE00555G
_journal_year 2022
_chemical_formula_sum 'C52 H24 F8 N6'
_chemical_formula_weight 884.77
_chemical_name_common JHP-20210114
_space_group_crystal_system triclinic
_space_group_IT_number 2
_space_group_name_Hall '-P 1'
_space_group_name_H-M_alt 'P -1'
_atom_sites_solution_hydrogens geom
_audit_update_record
;
2021-01-27 deposited with the CCDC.	2022-08-29 downloaded from the CCDC.
;
_cell_angle_alpha 98.887(5)
_cell_angle_beta 106.858(5)
_cell_angle_gamma 108.238(4)
_cell_formula_units_Z 2
_cell_length_a 11.6287(12)
_cell_length_b 12.9682(14)
_cell_length_c 15.0674(14)
_cell_measurement_reflns_used 8856
_cell_measurement_temperature 100.(2)
_cell_measurement_theta_max 26.1305
_cell_measurement_theta_min 2.3892
_cell_volume 1988.7(4)
_computing_cell_refinement 'SAINT V8.34A (Bruker AXS Inc., 2013)'
_computing_data_collection 'Bruker Instrument Service v2016.5.0.1'
_computing_data_reduction 'SAINT V8.34A (Bruker AXS Inc., 2013)'
_computing_structure_refinement 'SHELXL-2014 (Sheldrick, 2014)'
_diffrn_ambient_temperature 100.(2)
_diffrn_detector_area_resol_mean 8.3333
_diffrn_measured_fraction_theta_full 0.994
_diffrn_measured_fraction_theta_max 0.994
_diffrn_measurement_device_type 'Bruker APEX-II CCD'
_diffrn_measurement_method '\f and \w scans'
_diffrn_radiation_type MoK\a
_diffrn_radiation_wavelength 0.71073
_diffrn_reflns_av_R_equivalents 0.0628
_diffrn_reflns_av_unetI/netI 0.0474
_diffrn_reflns_limit_h_max 15
_diffrn_reflns_limit_h_min -15
_diffrn_reflns_limit_k_max 17
_diffrn_reflns_limit_k_min -17
_diffrn_reflns_limit_l_max 20
_diffrn_reflns_limit_l_min -20
_diffrn_reflns_number 66956
_diffrn_reflns_theta_full 28.50
_diffrn_reflns_theta_max 28.50
_diffrn_reflns_theta_min 1.47
_exptl_absorpt_coefficient_mu 0.115
_exptl_absorpt_correction_T_max 0.99
_exptl_absorpt_correction_T_min 0.90
_exptl_absorpt_correction_type multi-scan
_exptl_absorpt_process_details 'SADABS V2014/2 (Bruker AXS Inc.)'
_exptl_crystal_colour yellow
_exptl_crystal_density_diffrn 1.478
_exptl_crystal_density_method 'not measured'
_exptl_crystal_description block
_exptl_crystal_F_000 900
_exptl_crystal_size_max 0.170
_exptl_crystal_size_mid 0.100
_exptl_crystal_size_min 0.090
_refine_diff_density_max 0.260
_refine_diff_density_min -0.290
_refine_ls_extinction_method none
_refine_ls_goodness_of_fit_ref 1.020
_refine_ls_hydrogen_treatment constr
_refine_ls_matrix_type full
_refine_ls_number_parameters 595
_refine_ls_number_reflns 10049
_refine_ls_number_restraints 0
_refine_ls_restrained_S_all 1.020
_refine_ls_R_factor_all 0.0803
_refine_ls_R_factor_gt 0.0440
_refine_ls_shift/su_max 0.000
_refine_ls_shift/su_mean 0.000
_refine_ls_structure_factor_coef Fsqd
_refine_ls_weighting_details 'w=1/[\s^2^(Fo^2^)+(0.0452P)^2^+0.6229P] where P=(Fo^2^+2Fc^2^)/3'
_refine_ls_weighting_scheme calc
_refine_ls_wR_factor_gt 0.0956
_refine_ls_wR_factor_ref 0.1134
_reflns_number_gt 6718
_reflns_number_total 10049
_reflns_threshold_expression 'I > 2\s(I)'
_cod_data_source_file d2ce00555g2.cif
_cod_data_source_block CBPTFT
_cod_database_code 7245387

loop_
_space_group_symop_operation_xyz
'x, y, z'
'-x, -y, -z'

loop_
_atom_site_type_symbol
_atom_site_label
_atom_site_fract_x
_atom_site_fract_y
_atom_site_fract_z
_atom_site_U_iso_or_equiv
_atom_site_adp_type
_atom_site_calc_flag
_atom_site_refinement_flags_adp
_atom_site_refinement_flags_occupancy
_atom_site_refinement_flags_posn
_atom_site_occupancy
_atom_site_disorder_assembly
_atom_site_disorder_group
C C1 -0.02292(14) 0.10992(13) 0.36515(10) 0.0174(3) Uani d . . . 1 . .
C C2 0.04168(15) 0.04528(13) 0.40657(11) 0.0203(3) Uani d . . . 1 . .
H H2 0.0865 0.0647 0.4741 0.024 Uiso calc U . R 1 . .
C C3 0.03821(16) -0.04818(14) 0.34586(12) 0.0230(3) Uani d . . . 1 . .
H H3 0.0814 -0.0937 0.3725 0.028 Uiso calc U . R 1 . .
C C4 -0.02743(16) -0.07749(14) 0.24600(12) 0.0235(4) Uani d . . . 1 . .
H H4 -0.0277 -0.142 0.2061 0.028 Uiso calc U . R 1 . .
C C5 -0.09144(15) -0.01352(13) 0.20538(11) 0.0209(3) Uani d . . . 1 . .
H H5 -0.1362 -0.0337 0.1378 0.025 Uiso calc U . R 1 . .
C C6 -0.08981(14) 0.08158(13) 0.26484(10) 0.0176(3) Uani d . . . 1 . .
C C7 -0.14660(14) 0.16372(13) 0.24640(11) 0.0185(3) Uani d . . . 1 . .
C C8 -0.22029(15) 0.18030(14) 0.16229(11) 0.0225(3) Uani d . . . 1 . .
H H8 -0.2426 0.1305 0.1013 0.027 Uiso calc U . R 1 . .
C C9 -0.26001(16) 0.26966(14) 0.16904(12) 0.0255(4) Uani d . . . 1 . .
H H9 -0.3108 0.2812 0.1124 0.031 Uiso calc U . R 1 . .
C C10 -0.22600(15) 0.34366(14) 0.25891(12) 0.0235(4) Uani d . . . 1 . .
H H10 -0.2547 0.4047 0.2619 0.028 Uiso calc U . R 1 . .
C C11 -0.15177(15) 0.33071(13) 0.34355(11) 0.0206(3) Uani d . . . 1 . .
H H11 -0.1281 0.3821 0.404 0.025 Uiso calc U . R 1 . .
C C12 -0.11330(14) 0.23923(13) 0.33630(11) 0.0177(3) Uani d . . . 1 . .
C C13 0.01182(15) 0.25890(13) 0.50975(10) 0.0176(3) Uani d . . . 1 . .
C C14 0.13819(15) 0.27646(13) 0.56568(11) 0.0196(3) Uani d . . . 1 . .
H H14 0.1929 0.2563 0.5362 0.024 Uiso calc U . R 1 . .
C C15 0.18436(15) 0.32324(13) 0.66420(11) 0.0182(3) Uani d . . . 1 . .
H H15 0.2701 0.3332 0.7019 0.022 Uiso calc U . R 1 . .
C C16 0.10724(14) 0.35608(12) 0.70927(10) 0.0161(3) Uani d . . . 1 . .
C C17 -0.01804(15) 0.34106(12) 0.65138(11) 0.0182(3) Uani d . . . 1 . .
H H17 -0.0712 0.3653 0.68 0.022 Uiso calc U . R 1 . .
C C18 -0.06633(15) 0.29152(13) 0.55304(11) 0.0189(3) Uani d . . . 1 . .
H H18 -0.1527 0.2799 0.5153 0.023 Uiso calc U . R 1 . .
C C19 0.15819(14) 0.40719(12) 0.81493(10) 0.0163(3) Uani d . . . 1 . .
C C20 0.29149(15) 0.46203(13) 0.86594(11) 0.0181(3) Uani d . . . 1 . .
H H20 0.35 0.4643 0.8328 0.022 Uiso calc U . R 1 . .
C C21 0.34014(15) 0.51323(13) 0.96400(11) 0.0183(3) Uani d . . . 1 . .
H H21 0.431 0.5513 0.9974 0.022 Uiso calc U . R 1 . .
C C22 0.25540(15) 0.50848(13) 1.01295(10) 0.0171(3) Uani d . . . 1 . .
C C23 0.12298(15) 0.45249(13) 0.96424(11) 0.0197(3) Uani d . . . 1 . .
H H23 0.0651 0.4479 0.9982 0.024 Uiso calc U . R 1 . .
C C24 0.07487(15) 0.40309(13) 0.86580(11) 0.0186(3) Uani d . . . 1 . .
H H24 -0.0162 0.3659 0.8326 0.022 Uiso calc U . R 1 . .
C C25 0.37355(14) 0.52503(13) 1.18590(11) 0.0172(3) Uani d . . . 1 . .
C C26 0.40986(15) 0.43242(13) 1.17771(11) 0.0192(3) Uani d . . . 1 . .
H H26 0.3885 0.3831 1.1167 0.023 Uiso calc U . R 1 . .
C C27 0.47853(15) 0.41524(14) 1.26244(12) 0.0221(3) Uani d . . . 1 . .
H H27 0.5052 0.3531 1.259 0.027 Uiso calc U . R 1 . .
C C28 0.50961(15) 0.48663(14) 1.35264(12) 0.0237(4) Uani d . . . 1 . .
H H28 0.5574 0.4727 1.4092 0.028 Uiso calc U . R 1 . .
C C29 0.47115(15) 0.57782(13) 1.36031(11) 0.0217(3) Uani d . . . 1 . .
H H29 0.4911 0.6257 1.4217 0.026 Uiso calc U . R 1 . .
C C30 0.40269(14) 0.59814(13) 1.27648(11) 0.0177(3) Uani d . . . 1 . .
C C31 0.34884(15) 0.68225(13) 1.25714(11) 0.0182(3) Uani d . . . 1 . .
C C32 0.34525(15) 0.77530(13) 1.31527(12) 0.0223(3) Uani d . . . 1 . .
H H32 0.3824 0.7927 1.3834 0.027 Uiso calc U . R 1 . .
C C33 0.28675(16) 0.84172(13) 1.27190(12) 0.0246(4) Uani d . . . 1 . .
H H33 0.2835 0.905 1.3109 0.03 Uiso calc U . R 1 . .
C C34 0.23212(16) 0.81734(14) 1.17139(12) 0.0238(4) Uani d . . . 1 . .
H H34 0.1934 0.8649 1.1435 0.029 Uiso calc U . R 1 . .
C C35 0.23351(15) 0.72526(13) 1.11200(12) 0.0211(3) Uani d . . . 1 . .
H H35 0.1969 0.7089 1.0439 0.025 Uiso calc U . R 1 . .
C C36 0.29065(14) 0.65752(13) 1.15604(11) 0.0171(3) Uani d . . . 1 . .
C C37 0.17771(15) 0.34312(13) 0.30442(11) 0.0217(3) Uani d . . . 1 . .
C C38 0.11396(15) 0.33182(14) 0.20789(12) 0.0231(4) Uani d . . . 1 . .
C C39 0.10556(16) 0.24545(14) 0.13743(11) 0.0230(4) Uani d . . . 1 . .
C C40 0.16088(15) 0.16852(13) 0.16111(11) 0.0197(3) Uani d . . . 1 . .
C C41 0.22430(15) 0.17927(13) 0.25784(11) 0.0191(3) Uani d . . . 1 . .
C C42 0.23348(15) 0.26603(14) 0.32792(11) 0.0202(3) Uani d . . . 1 . .
C C43 0.18566(16) 0.43206(14) 0.37886(12) 0.0255(4) Uani d . . . 1 . .
C C44 0.15776(16) 0.08050(14) 0.08863(11) 0.0234(4) Uani d . . . 1 . .
C C45 0.57440(15) 1.09086(13) 0.32508(11) 0.0213(3) Uani d . . . 1 . .
C C46 0.51818(15) 1.06807(13) 0.22593(12) 0.0217(3) Uani d . . . 1 . .
C C47 0.52088(16) 0.97773(14) 0.16649(12) 0.0265(4) Uani d . . . 1 . .
C C48 0.58106(16) 0.90900(14) 0.20407(14) 0.0299(4) Uani d . . . 1 . .
C C49 0.63662(17) 0.93172(15) 0.30294(14) 0.0318(4) Uani d . . . 1 . .
C C50 0.63297(16) 1.02101(15) 0.36242(12) 0.0273(4) Uani d . . . 1 . .
C C51 0.56880(16) 1.18249(15) 0.38777(12) 0.0250(4) Uani d . . . 1 . .
C C52 0.58839(18) 0.81822(16) 0.14084(17) 0.0442(5) Uani d . . . 1 . .
F F1 0.06044(10) 0.40541(8) 0.18282(7) 0.0320(2) Uani d . . . 1 . .
F F2 0.04546(10) 0.23769(8) 0.04488(7) 0.0331(2) Uani d . . . 1 . .
F F3 0.27730(9) 0.10557(8) 0.28222(6) 0.0237(2) Uani d . . . 1 . .
F F4 0.29766(9) 0.27643(8) 0.42015(6) 0.0266(2) Uani d . . . 1 . .
F F5 0.46092(9) 1.13344(8) 0.18796(7) 0.0277(2) Uani d . . . 1 . .
F F6 0.46577(10) 0.95669(9) 0.07140(7) 0.0377(3) Uani d . . . 1 . .
F F7 0.69409(11) 0.86626(9) 0.34147(10) 0.0496(3) Uani d . . . 1 . .
F F8 0.68511(11) 1.04026(9) 0.45843(8) 0.0418(3) Uani d . . . 1 . .
N N1 -0.03728(12) 0.20655(11) 0.40864(9) 0.0184(3) Uani d . . . 1 . .
N N2 0.30505(12) 0.56163(11) 1.11384(9) 0.0173(3) Uani d . . . 1 . .
N N3 0.19065(14) 0.50086(13) 0.43897(11) 0.0333(4) Uani d . . . 1 . .
N N4 0.15921(15) 0.01092(13) 0.03280(10) 0.0313(4) Uani d . . . 1 . .
N N5 0.56272(15) 1.25425(14) 0.43862(11) 0.0344(4) Uani d . . . 1 . .
N N6 0.59556(18) 0.74830(16) 0.08933(17) 0.0663(7) Uani d . . . 1 . .

loop_
_atom_site_aniso_label
_atom_site_aniso_U_11
_atom_site_aniso_U_22
_atom_site_aniso_U_33
_atom_site_aniso_U_12
_atom_site_aniso_U_13
_atom_site_aniso_U_23
C1 0.0167(8) 0.0166(8) 0.0174(7) 0.0034(6) 0.0075(6) 0.0035(6)
C2 0.0221(8) 0.0209(8) 0.0179(8) 0.0071(7) 0.0081(6) 0.0056(6)
C3 0.0244(9) 0.0220(8) 0.0260(8) 0.0102(7) 0.0115(7) 0.0080(7)
C4 0.0267(9) 0.0177(8) 0.0252(8) 0.0053(7) 0.0129(7) 0.0029(7)
C5 0.0197(8) 0.0202(8) 0.0171(7) 0.0017(7) 0.0072(6) 0.0009(6)
C6 0.0147(8) 0.0179(8) 0.0170(7) 0.0014(6) 0.0066(6) 0.0041(6)
C7 0.0149(8) 0.0188(8) 0.0181(7) 0.0024(6) 0.0055(6) 0.0045(6)
C8 0.0192(8) 0.0240(9) 0.0187(8) 0.0031(7) 0.0047(6) 0.0053(7)
C9 0.0205(9) 0.0291(9) 0.0240(8) 0.0071(7) 0.0038(7) 0.0126(7)
C10 0.0204(8) 0.0213(9) 0.0304(9) 0.0075(7) 0.0099(7) 0.0114(7)
C11 0.0182(8) 0.0198(8) 0.0219(8) 0.0052(7) 0.0067(6) 0.0057(6)
C12 0.0141(7) 0.0182(8) 0.0178(7) 0.0032(6) 0.0045(6) 0.0054(6)
C13 0.0202(8) 0.0152(8) 0.0150(7) 0.0050(6) 0.0052(6) 0.0032(6)
C14 0.0192(8) 0.0203(8) 0.0195(8) 0.0073(7) 0.0085(6) 0.0037(6)
C15 0.0158(8) 0.0195(8) 0.0170(7) 0.0062(6) 0.0039(6) 0.0036(6)
C16 0.0167(8) 0.0127(7) 0.0171(7) 0.0033(6) 0.0063(6) 0.0039(6)
C17 0.0181(8) 0.0161(8) 0.0209(8) 0.0064(6) 0.0083(6) 0.0036(6)
C18 0.0160(8) 0.0177(8) 0.0200(8) 0.0053(6) 0.0038(6) 0.0040(6)
C19 0.0173(8) 0.0130(7) 0.0181(7) 0.0057(6) 0.0059(6) 0.0040(6)
C20 0.0165(8) 0.0195(8) 0.0194(8) 0.0067(6) 0.0085(6) 0.0047(6)
C21 0.0139(8) 0.0182(8) 0.0190(8) 0.0044(6) 0.0035(6) 0.0028(6)
C22 0.0201(8) 0.0151(7) 0.0149(7) 0.0069(6) 0.0049(6) 0.0030(6)
C23 0.0183(8) 0.0215(8) 0.0200(8) 0.0064(7) 0.0098(6) 0.0041(6)
C24 0.0135(7) 0.0186(8) 0.0191(8) 0.0032(6) 0.0041(6) 0.0023(6)
C25 0.0128(7) 0.0185(8) 0.0184(7) 0.0035(6) 0.0056(6) 0.0053(6)
C26 0.0172(8) 0.0178(8) 0.0219(8) 0.0053(6) 0.0081(6) 0.0039(6)
C27 0.0168(8) 0.0204(8) 0.0301(9) 0.0067(7) 0.0086(7) 0.0096(7)
C28 0.0172(8) 0.0276(9) 0.0239(8) 0.0061(7) 0.0047(7) 0.0106(7)
C29 0.0185(8) 0.0220(8) 0.0182(8) 0.0031(7) 0.0041(6) 0.0028(6)
C30 0.0144(8) 0.0177(8) 0.0179(7) 0.0026(6) 0.0060(6) 0.0029(6)
C31 0.0164(8) 0.0165(8) 0.0201(8) 0.0034(6) 0.0083(6) 0.0036(6)
C32 0.0219(9) 0.0206(8) 0.0215(8) 0.0039(7) 0.0105(7) 0.0010(7)
C33 0.0245(9) 0.0157(8) 0.0329(9) 0.0048(7) 0.0149(7) 0.0015(7)
C34 0.0204(8) 0.0190(8) 0.0349(9) 0.0081(7) 0.0123(7) 0.0093(7)
C35 0.0181(8) 0.0207(8) 0.0236(8) 0.0056(7) 0.0080(7) 0.0061(7)
C36 0.0146(7) 0.0152(8) 0.0193(7) 0.0030(6) 0.0071(6) 0.0020(6)
C37 0.0162(8) 0.0208(8) 0.0251(8) 0.0030(7) 0.0091(7) 0.0036(7)
C38 0.0180(8) 0.0191(8) 0.0319(9) 0.0062(7) 0.0083(7) 0.0093(7)
C39 0.0198(8) 0.0228(9) 0.0205(8) 0.0024(7) 0.0041(7) 0.0079(7)
C40 0.0160(8) 0.0184(8) 0.0197(8) 0.0013(6) 0.0055(6) 0.0038(6)
C41 0.0144(8) 0.0201(8) 0.0215(8) 0.0043(6) 0.0066(6) 0.0066(6)
C42 0.0145(8) 0.0250(9) 0.0178(7) 0.0038(7) 0.0055(6) 0.0048(6)
C43 0.0174(8) 0.0249(9) 0.0317(9) 0.0055(7) 0.0092(7) 0.0056(8)
C44 0.0224(9) 0.0242(9) 0.0186(8) 0.0053(7) 0.0038(7) 0.0066(7)
C45 0.0158(8) 0.0195(8) 0.0250(8) 0.0033(7) 0.0069(7) 0.0045(7)
C46 0.0154(8) 0.0213(8) 0.0271(8) 0.0052(7) 0.0072(7) 0.0078(7)
C47 0.0181(8) 0.0262(9) 0.0272(9) 0.0010(7) 0.0083(7) 0.0008(7)
C48 0.0178(9) 0.0177(9) 0.0467(11) 0.0015(7) 0.0112(8) 0.0004(8)
C49 0.0189(9) 0.0207(9) 0.0508(12) 0.0058(7) 0.0056(8) 0.0128(8)
C50 0.0198(9) 0.0249(9) 0.0293(9) 0.0035(7) 0.0019(7) 0.0098(7)
C51 0.0180(8) 0.0297(10) 0.0216(8) 0.0057(7) 0.0036(7) 0.0055(7)
C52 0.0220(10) 0.0238(10) 0.0704(15) 0.0006(8) 0.0131(10) -0.0084(10)
F1 0.0324(6) 0.0259(5) 0.0394(6) 0.0146(5) 0.0097(5) 0.0123(5)
F2 0.0384(6) 0.0304(6) 0.0236(5) 0.0119(5) 0.0012(4) 0.0099(4)
F3 0.0238(5) 0.0262(5) 0.0231(5) 0.0125(4) 0.0071(4) 0.0078(4)
F4 0.0246(5) 0.0355(6) 0.0171(5) 0.0112(4) 0.0059(4) 0.0033(4)
F5 0.0270(5) 0.0325(6) 0.0261(5) 0.0148(5) 0.0077(4) 0.0107(4)
F6 0.0356(6) 0.0423(7) 0.0258(5) 0.0083(5) 0.0107(5) -0.0021(5)
F7 0.0368(7) 0.0285(6) 0.0777(9) 0.0166(5) 0.0058(6) 0.0185(6)
F8 0.0377(6) 0.0418(7) 0.0341(6) 0.0115(5) -0.0025(5) 0.0153(5)
N1 0.0206(7) 0.0185(7) 0.0160(6) 0.0091(6) 0.0051(5) 0.0035(5)
N2 0.0184(7) 0.0180(7) 0.0152(6) 0.0083(6) 0.0052(5) 0.0026(5)
N3 0.0267(8) 0.0305(9) 0.0397(9) 0.0102(7) 0.0122(7) 0.0021(7)
N4 0.0374(9) 0.0315(9) 0.0212(7) 0.0133(7) 0.0062(7) 0.0049(7)
N5 0.0279(8) 0.0395(9) 0.0269(8) 0.0090(7) 0.0061(7) -0.0001(7)
N6 0.0335(11) 0.0359(11) 0.1017(17) 0.0055(9) 0.0162(11) -0.0249(11)

loop_
_atom_type_symbol
_atom_type_description
_atom_type_scat_dispersion_real
_atom_type_scat_dispersion_imag
_atom_type_scat_source
C C 0.0033 0.0016 'International Tables Vol C Tables 4.2.6.8 and 6.1.1.4'
H H 0.0000 0.0000 'International Tables Vol C Tables 4.2.6.8 and 6.1.1.4'
N N 0.0061 0.0033 'International Tables Vol C Tables 4.2.6.8 and 6.1.1.4'
F F 0.0171 0.0103 'International Tables Vol C Tables 4.2.6.8 and 6.1.1.4'

loop_
_geom_angle_atom_site_label_1
_geom_angle_atom_site_label_2
_geom_angle_atom_site_label_3
_geom_angle_site_symmetry_1
_geom_angle_site_symmetry_3
_geom_angle
_geom_angle_publ_flag
C2 C1 N1 . . 129.91(14) ?
C2 C1 C6 . . 121.51(14) ?
N1 C1 C6 . . 108.57(13) ?
C3 C2 C1 . . 117.65(15) ?
C3 C2 H2 . . 121.2 ?
C1 C2 H2 . . 121.2 ?
C2 C3 C4 . . 121.66(16) ?
C2 C3 H3 . . 119.2 ?
C4 C3 H3 . . 119.2 ?
C5 C4 C3 . . 120.50(15) ?
C5 C4 H4 . . 119.8 ?
C3 C4 H4 . . 119.8 ?
C4 C5 C6 . . 119.26(15) ?
C4 C5 H5 . . 120.4 ?
C6 C5 H5 . . 120.4 ?
C5 C6 C1 . . 119.42(14) ?
C5 C6 C7 . . 133.21(14) ?
C1 C6 C7 . . 107.37(13) ?
C8 C7 C12 . . 119.61(15) ?
C8 C7 C6 . . 133.38(15) ?
C12 C7 C6 . . 106.99(13) ?
C9 C8 C7 . . 119.14(15) ?
C9 C8 H8 . . 120.4 ?
C7 C8 H8 . . 120.4 ?
C8 C9 C10 . . 120.39(15) ?
C8 C9 H9 . . 119.8 ?
C10 C9 H9 . . 119.8 ?
C11 C10 C9 . . 122.06(15) ?
C11 C10 H10 . . 119.0 ?
C9 C10 H10 . . 119.0 ?
C10 C11 C12 . . 117.24(15) ?
C10 C11 H11 . . 121.4 ?
C12 C11 H11 . . 121.4 ?
C11 C12 N1 . . 129.63(14) ?
C11 C12 C7 . . 121.55(14) ?
N1 C12 C7 . . 108.80(13) ?
C18 C13 C14 . . 119.56(14) ?
C18 C13 N1 . . 120.43(14) ?
C14 C13 N1 . . 120.01(13) ?
C15 C14 C13 . . 120.11(14) ?
C15 C14 H14 . . 119.9 ?
C13 C14 H14 . . 119.9 ?
C14 C15 C16 . . 121.26(14) ?
C14 C15 H15 . . 119.4 ?
C16 C15 H15 . . 119.4 ?
C15 C16 C17 . . 117.74(14) ?
C15 C16 C19 . . 120.81(14) ?
C17 C16 C19 . . 121.44(13) ?
C18 C17 C16 . . 121.39(14) ?
C18 C17 H17 . . 119.3 ?
C16 C17 H17 . . 119.3 ?
C17 C18 C13 . . 119.88(14) ?
C17 C18 H18 . . 120.1 ?
C13 C18 H18 . . 120.1 ?
C24 C19 C20 . . 118.09(14) ?
C24 C19 C16 . . 121.21(14) ?
C20 C19 C16 . . 120.70(13) ?
C21 C20 C19 . . 121.30(14) ?
C21 C20 H20 . . 119.4 ?
C19 C20 H20 . . 119.4 ?
C22 C21 C20 . . 119.56(14) ?
C22 C21 H21 . . 120.2 ?
C20 C21 H21 . . 120.2 ?
C21 C22 C23 . . 120.14(14) ?
C21 C22 N2 . . 119.74(14) ?
C23 C22 N2 . . 120.11(13) ?
C22 C23 C24 . . 119.96(14) ?
C22 C23 H23 . . 120.0 ?
C24 C23 H23 . . 120.0 ?
C23 C24 C19 . . 120.92(14) ?
C23 C24 H24 . . 119.5 ?
C19 C24 H24 . . 119.5 ?
N2 C25 C26 . . 129.17(14) ?
N2 C25 C30 . . 108.81(13) ?
C26 C25 C30 . . 122.02(14) ?
C27 C26 C25 . . 117.16(14) ?
C27 C26 H26 . . 121.4 ?
C25 C26 H26 . . 121.4 ?
C26 C27 C28 . . 121.99(15) ?
C26 C27 H27 . . 119.0 ?
C28 C27 H27 . . 119.0 ?
C29 C28 C27 . . 120.51(15) ?
C29 C28 H28 . . 119.7 ?
C27 C28 H28 . . 119.7 ?
C28 C29 C30 . . 119.05(15) ?
C28 C29 H29 . . 120.5 ?
C30 C29 H29 . . 120.5 ?
C29 C30 C25 . . 119.26(14) ?
C29 C30 C31 . . 134.18(14) ?
C25 C30 C31 . . 106.56(13) ?
C32 C31 C36 . . 119.14(15) ?
C32 C31 C30 . . 133.93(15) ?
C36 C31 C30 . . 106.93(13) ?
C33 C32 C31 . . 118.88(15) ?
C33 C32 H32 . . 120.6 ?
C31 C32 H32 . . 120.6 ?
C32 C33 C34 . . 121.17(15) ?
C32 C33 H33 . . 119.4 ?
C34 C33 H33 . . 119.4 ?
C35 C34 C33 . . 121.20(15) ?
C35 C34 H34 . . 119.4 ?
C33 C34 H34 . . 119.4 ?
C34 C35 C36 . . 117.43(15) ?
C34 C35 H35 . . 121.3 ?
C36 C35 H35 . . 121.3 ?
N2 C36 C35 . . 129.01(14) ?
N2 C36 C31 . . 108.82(13) ?
C35 C36 C31 . . 122.15(14) ?
C38 C37 C42 . . 118.46(15) ?
C38 C37 C43 . . 121.12(15) ?
C42 C37 C43 . . 120.42(15) ?
F1 C38 C39 . . 119.53(15) ?
F1 C38 C37 . . 119.93(15) ?
C39 C38 C37 . . 120.54(15) ?
F2 C39 C38 . . 119.28(15) ?
F2 C39 C40 . . 119.85(15) ?
C38 C39 C40 . . 120.85(15) ?
C39 C40 C41 . . 118.75(14) ?
C39 C40 C44 . . 121.77(14) ?
C41 C40 C44 . . 119.45(15) ?
F3 C41 C42 . . 120.02(14) ?
F3 C41 C40 . . 119.71(14) ?
C42 C41 C40 . . 120.27(15) ?
F4 C42 C41 . . 119.27(14) ?
F4 C42 C37 . . 119.63(14) ?
C41 C42 C37 . . 121.10(15) ?
N3 C43 C37 . . 178.38(19) ?
N4 C44 C40 . . 177.80(18) ?
C50 C45 C46 . . 118.65(15) ?
C50 C45 C51 . . 120.55(15) ?
C46 C45 C51 . . 120.76(15) ?
F5 C46 C47 . . 119.75(15) ?
F5 C46 C45 . . 120.03(14) ?
C47 C46 C45 . . 120.22(15) ?
F6 C47 C46 . . 119.42(16) ?
F6 C47 C48 . . 119.63(16) ?
C46 C47 C48 . . 120.94(16) ?
C49 C48 C47 . . 118.69(16) ?
C49 C48 C52 . . 121.07(18) ?
C47 C48 C52 . . 120.22(18) ?
F7 C49 C50 . . 119.33(17) ?
F7 C49 C48 . . 120.15(17) ?
C50 C49 C48 . . 120.51(16) ?
F8 C50 C49 . . 119.60(16) ?
F8 C50 C45 . . 119.42(16) ?
C49 C50 C45 . . 120.97(16) ?
N5 C51 C45 . . 178.58(19) ?
N6 C52 C48 . . 178.1(3) ?
C12 N1 C1 . . 108.26(12) ?
C12 N1 C13 . . 126.07(13) ?
C1 N1 C13 . . 125.60(13) ?
C36 N2 C25 . . 108.87(12) ?
C36 N2 C22 . . 125.35(13) ?
C25 N2 C22 . . 125.77(13) ?

loop_
_geom_bond_atom_site_label_1
_geom_bond_atom_site_label_2
_geom_bond_site_symmetry_2
_geom_bond_distance
_geom_bond_publ_flag
C1 C2 . 1.393(2) ?
C1 N1 . 1.4030(19) ?
C1 C6 . 1.411(2) ?
C2 C3 . 1.383(2) ?
C2 H2 . 0.95 ?
C3 C4 . 1.402(2) ?
C3 H3 . 0.95 ?
C4 C5 . 1.377(2) ?
C4 H4 . 0.95 ?
C5 C6 . 1.399(2) ?
C5 H5 . 0.95 ?
C6 C7 . 1.440(2) ?
C7 C8 . 1.399(2) ?
C7 C12 . 1.412(2) ?
C8 C9 . 1.376(2) ?
C8 H8 . 0.95 ?
C9 C10 . 1.400(2) ?
C9 H9 . 0.95 ?
C10 C11 . 1.385(2) ?
C10 H10 . 0.95 ?
C11 C12 . 1.393(2) ?
C11 H11 . 0.95 ?
C12 N1 . 1.403(2) ?
C13 C18 . 1.389(2) ?
C13 C14 . 1.391(2) ?
C13 N1 . 1.4287(19) ?
C14 C15 . 1.384(2) ?
C14 H14 . 0.95 ?
C15 C16 . 1.396(2) ?
C15 H15 . 0.95 ?
C16 C17 . 1.398(2) ?
C16 C19 . 1.485(2) ?
C17 C18 . 1.386(2) ?
C17 H17 . 0.95 ?
C18 H18 . 0.95 ?
C19 C24 . 1.393(2) ?
C19 C20 . 1.396(2) ?
C20 C21 . 1.386(2) ?
C20 H20 . 0.95 ?
C21 C22 . 1.384(2) ?
C21 H21 . 0.95 ?
C22 C23 . 1.385(2) ?
C22 N2 . 1.4273(19) ?
C23 C24 . 1.387(2) ?
C23 H23 . 0.95 ?
C24 H24 . 0.95 ?
C25 N2 . 1.3903(19) ?
C25 C26 . 1.392(2) ?
C25 C30 . 1.417(2) ?
C26 C27 . 1.387(2) ?
C26 H26 . 0.95 ?
C27 C28 . 1.397(2) ?
C27 H27 . 0.95 ?
C28 C29 . 1.390(2) ?
C28 H28 . 0.95 ?
C29 C30 . 1.396(2) ?
C29 H29 . 0.95 ?
C30 C31 . 1.445(2) ?
C31 C32 . 1.397(2) ?
C31 C36 . 1.413(2) ?
C32 C33 . 1.384(2) ?
C32 H32 . 0.95 ?
C33 C34 . 1.402(2) ?
C33 H33 . 0.95 ?
C34 C35 . 1.385(2) ?
C34 H34 . 0.95 ?
C35 C36 . 1.394(2) ?
C35 H35 . 0.95 ?
C36 N2 . 1.3879(19) ?
C37 C38 . 1.388(2) ?
C37 C42 . 1.388(2) ?
C37 C43 . 1.439(2) ?
C38 F1 . 1.3370(18) ?
C38 C39 . 1.377(2) ?
C39 F2 . 1.3381(18) ?
C39 C40 . 1.384(2) ?
C40 C41 . 1.392(2) ?
C40 C44 . 1.436(2) ?
C41 F3 . 1.3319(18) ?
C41 C42 . 1.373(2) ?
C42 F4 . 1.3355(17) ?
C43 N3 . 1.143(2) ?
C44 N4 . 1.142(2) ?
C45 C50 . 1.387(2) ?
C45 C46 . 1.387(2) ?
C45 C51 . 1.430(2) ?
C46 F5 . 1.3310(18) ?
C46 C47 . 1.375(2) ?
C47 F6 . 1.3323(19) ?
C47 C48 . 1.386(3) ?
C48 C49 . 1.382(3) ?
C48 C52 . 1.437(3) ?
C49 F7 . 1.337(2) ?
C49 C50 . 1.370(3) ?
C50 F8 . 1.344(2) ?
C51 N5 . 1.145(2) ?
C52 N6 . 1.140(3) ?
